data_4332090
loop_
_publ_author_name
'Koutmos, Markos'
'Georgakaki, Irene P.'
'Coucouvanis, Dimitri'

_publ_section_title
;
 Borohydride, Azide, and Chloride Anions As Terminal Ligands on Fe/Mo/S
 Clusters. Synthesis, Structure and Characterization of [(Cl4-cat)(PPr3)
 MoFe3S4(X)2]2(Bu4N)4and [(Cl4-cat)(PPr3)MoFe3S4(PPr3)(X)]2(Bu4N)2(X =
 N3-, BH4-, Cl-) Double-Fused Cubanes. NMR Reactivity Studies of
 [(Cl4-cat)(PPr3) MoFe3S4(BH4)2]2(Bu4N)4
;
_journal_issue 9
_journal_name_full 'Inorganic Chemistry'
_journal_page_first 3648
_journal_page_last 3656
_journal_paper_doi 10.1021/ic052156b
_journal_volume 45
_journal_year 2006
_chemical_formula_sum 'C46 H96 B Cl4 Fe3 Mo N O2 P2 S4'
_chemical_formula_weight 1301.52
_chemical_name_systematic
; 
 ? 
;
_space_group_IT_number 14
_symmetry_cell_setting monoclinic
_symmetry_space_group_name_Hall '-P 2yn'
_symmetry_space_group_name_H-M 'P 1 21/n 1'
_atom_sites_solution_hydrogens geom
_atom_sites_solution_primary direct
_atom_sites_solution_secondary difmap
_audit_creation_method SHELXL-97
_cell_angle_alpha 90.00
_cell_angle_beta 96.793(4)
_cell_angle_gamma 90.00
_cell_formula_units_Z 4
_cell_length_a 13.525(3)
_cell_length_b 17.705(5)
_cell_length_c 25.930(7)
_cell_measurement_reflns_used 55189
_cell_measurement_temperature 150(2)
_cell_measurement_theta_max 25.90
_cell_measurement_theta_min 2.817
_cell_volume 6166(3)
_computing_cell_refinement 'Bruker SMART'
_computing_data_collection 'Bruker SMART'
_computing_data_reduction 'Bruker SAINT'
_computing_structure_refinement 'SHELXL-97 (Sheldrick, 1997)'
_computing_structure_solution 'SHELXS-97 (Sheldrick, 1990)'
_diffrn_ambient_temperature 150(2)
_diffrn_measured_fraction_theta_full 0.988
_diffrn_measured_fraction_theta_max 0.988
_diffrn_measurement_device_type 'CCD area detector'
_diffrn_measurement_method 'phi and omega scans'
_diffrn_radiation_monochromator graphite
_diffrn_radiation_source 'fine-focus sealed tube'
_diffrn_radiation_type MoK\a
_diffrn_radiation_wavelength 0.71073
_diffrn_reflns_av_R_equivalents 0.0648
_diffrn_reflns_av_sigmaI/netI 0.0625
_diffrn_reflns_limit_h_max 16
_diffrn_reflns_limit_h_min -16
_diffrn_reflns_limit_k_max 22
_diffrn_reflns_limit_k_min -22
_diffrn_reflns_limit_l_max 32
_diffrn_reflns_limit_l_min -32
_diffrn_reflns_number 54119
_diffrn_reflns_theta_full 26.50
_diffrn_reflns_theta_max 26.50
_diffrn_reflns_theta_min 2.82
_exptl_absorpt_coefficient_mu 1.285
_exptl_absorpt_correction_type 'SADABS V2.10'
_exptl_crystal_colour black
_exptl_crystal_density_diffrn 1.402
_exptl_crystal_density_method 'not measured'
_exptl_crystal_description block
_exptl_crystal_F_000 2728
_exptl_crystal_size_max 0.48
_exptl_crystal_size_mid 0.32
_exptl_crystal_size_min 0.32
_refine_diff_density_max 1.409
_refine_diff_density_min -1.079
_refine_diff_density_rms 0.131
_refine_ls_extinction_method none
_refine_ls_goodness_of_fit_ref 1.072
_refine_ls_hydrogen_treatment mixed
_refine_ls_matrix_type full
_refine_ls_number_parameters 533
_refine_ls_number_reflns 12632
_refine_ls_number_restraints 0
_refine_ls_restrained_S_all 1.072
_refine_ls_R_factor_all 0.1409
_refine_ls_R_factor_gt 0.0811
_refine_ls_shift/su_max 1.744
_refine_ls_shift/su_mean 0.012
_refine_ls_structure_factor_coef Fsqd
_refine_ls_weighting_details 'calc w=1/[\s^2^(Fo^2^)+(0.0926P)^2^+39.9812P] where P=(Fo^2^+2Fc^2^)/3'
_refine_ls_weighting_scheme calc
_refine_ls_wR_factor_gt 0.2119
_refine_ls_wR_factor_ref 0.2569
_reflns_number_gt 7571
_reflns_number_total 12632
_reflns_threshold_expression >2sigma(I)
_cod_data_source_file ic052156bsup5.cif
_cod_data_source_block 3254p
_cod_depositor_comments
;
The following automatic conversions were performed:

'_symmetry_cell_setting' value 'Monoclinic' changed to 'monoclinic'
according to /home/saulius/struct/CIF-dictionaries/cif_core.dic
dictionary named 'cif_core.dic' version 2.4.2 from 2011-04-26.

Automatic conversion script
Id: cif_fix_values 1891 2012-01-12 08:04:46Z andrius 
;
_cod_original_sg_symbol_H-M P2(1)/n
_cod_database_code 4332090
_ratio_trasmission_factors 0.639011

loop_
_symmetry_equiv_pos_as_xyz
'x, y, z'
'-x+1/2, y+1/2, -z+1/2'
'-x, -y, -z'
'x-1/2, -y-1/2, z-1/2'

loop_
_atom_site_label
_atom_site_type_symbol
_atom_site_fract_x
_atom_site_fract_y
_atom_site_fract_z
_atom_site_U_iso_or_equiv
_atom_site_adp_type
_atom_site_occupancy
_atom_site_symmetry_multiplicity
_atom_site_calc_flag
_atom_site_refinement_flags
C41 C 0.773(3) 0.329(2) 0.7699(16) 0.292(19) Uiso 1 1 d .
Mo1 Mo 0.51260(5) 0.20432(5) 0.06163(3) 0.0482(2) Uani 1 1 d .
Fe3 Fe 0.51461(8) 0.07325(7) 0.00816(4) 0.0408(3) Uani 1 1 d .
Fe2 Fe 0.52692(9) 0.07243(8) 0.11117(4) 0.0492(3) Uani 1 1 d .
Fe1 Fe 0.35299(8) 0.10982(7) 0.05259(4) 0.0441(3) Uani 1 1 d .
S2 S 0.41165(14) 0.16957(13) -0.01500(8) 0.0442(5) Uani 1 1 d .
S4 S 0.43033(14) -0.01049(12) 0.05846(7) 0.0444(5) Uani 1 1 d .
S1 S 0.42245(17) 0.16356(14) 0.12929(8) 0.0537(6) Uani 1 1 d .
Cl4 Cl 0.69328(16) 0.38721(13) -0.04631(8) 0.0553(5) Uani 1 1 d .
S3 S 0.64333(15) 0.11172(16) 0.06381(8) 0.0562(6) Uani 1 1 d .
P2 P 0.60010(18) 0.00607(18) 0.18392(9) 0.0624(7) Uani 1 1 d .
Cl1 Cl 0.7555(2) 0.3416(2) 0.19337(10) 0.0900(10) Uani 1 1 d .
Cl3 Cl 0.8699(2) 0.47034(16) 0.01993(11) 0.0803(8) Uani 1 1 d .
P1 P 0.4044(2) 0.32567(17) 0.06166(12) 0.0725(8) Uani 1 1 d .
Cl2 Cl 0.8990(3) 0.4494(2) 0.14108(12) 0.0959(10) Uani 1 1 d .
O2 O 0.5906(4) 0.2763(4) 0.0153(2) 0.0550(16) Uani 1 1 d .
O1 O 0.6089(5) 0.2641(4) 0.1169(2) 0.0647(18) Uani 1 1 d .
N1 N 0.8475(5) 0.1775(4) 0.9341(3) 0.0540(18) Uani 1 1 d .
B B 0.1829(5) 0.1052(5) 0.0316(3) 0.0317(18) Uani 1 1 d .
C5 C 0.7187(6) 0.3704(5) 0.0192(3) 0.0463(19) Uani 1 1 d .
C6 C 0.6593(6) 0.3179(5) 0.0425(4) 0.053(2) Uani 1 1 d .
C29 C 0.7337(6) 0.1830(6) 0.9319(3) 0.055(2) Uani 1 1 d .
H29A H 0.7072 0.1320 0.9376 0.066 Uiso 1 1 calc R
H29B H 0.7178 0.2155 0.9609 0.066 Uiso 1 1 calc R
C25 C 0.8865(7) 0.1385(7) 0.9842(3) 0.065(3) Uani 1 1 d .
H25A H 0.8501 0.0902 0.9859 0.078 Uiso 1 1 calc R
H25B H 0.9574 0.1259 0.9826 0.078 Uiso 1 1 calc R
C1 C 0.6712(7) 0.3100(5) 0.0969(4) 0.056(2) Uani 1 1 d .
C2 C 0.7439(7) 0.3523(6) 0.1268(3) 0.061(2) Uani 1 1 d .
C34 C 0.8299(10) 0.0564(6) 0.8796(4) 0.078(3) Uani 1 1 d .
H34A H 0.7586 0.0607 0.8660 0.094 Uiso 1 1 calc R
H34B H 0.8358 0.0276 0.9126 0.094 Uiso 1 1 calc R
C37 C 0.8895(7) 0.2564(6) 0.9316(4) 0.064(3) Uani 1 1 d .
H37A H 0.8600 0.2803 0.8988 0.077 Uiso 1 1 calc R
H37B H 0.8680 0.2862 0.9606 0.077 Uiso 1 1 calc R
C30 C 0.6800(7) 0.2143(6) 0.8815(3) 0.061(2) Uani 1 1 d .
H30A H 0.7072 0.2646 0.8743 0.073 Uiso 1 1 calc R
H30B H 0.6903 0.1803 0.8523 0.073 Uiso 1 1 calc R
C3 C 0.8067(7) 0.4011(6) 0.1032(4) 0.061(2) Uani 1 1 d .
C33 C 0.8761(8) 0.1333(6) 0.8880(4) 0.064(3) Uani 1 1 d .
H33A H 0.8578 0.1637 0.8562 0.077 Uiso 1 1 calc R
H33B H 0.9494 0.1274 0.8922 0.077 Uiso 1 1 calc R
C31 C 0.5700(6) 0.2209(6) 0.8862(4) 0.061(2) Uani 1 1 d .
H31A H 0.5612 0.2481 0.9187 0.073 Uiso 1 1 calc R
H31B H 0.5417 0.1696 0.8887 0.073 Uiso 1 1 calc R
C4 C 0.7936(7) 0.4097(5) 0.0494(4) 0.060(2) Uani 1 1 d .
C38 C 1.0016(8) 0.2615(7) 0.9343(5) 0.088(4) Uani 1 1 d .
H38A H 1.0251 0.2304 0.9065 0.105 Uiso 1 1 calc R
H38B H 1.0327 0.2420 0.9682 0.105 Uiso 1 1 calc R
C22 C 0.5172(9) -0.0489(9) 0.2188(5) 0.104(5) Uani 1 1 d .
H22A H 0.4933 -0.0919 0.1963 0.124 Uiso 1 1 calc R
H22B H 0.5575 -0.0705 0.2497 0.124 Uiso 1 1 calc R
C26 C 0.8796(7) 0.1799(8) 1.0329(4) 0.079(3) Uani 1 1 d .
H26A H 0.8095 0.1950 1.0344 0.095 Uiso 1 1 calc R
H26B H 0.9200 0.2265 1.0330 0.095 Uiso 1 1 calc R
C23 C 0.4349(11) -0.0152(14) 0.2356(8) 0.179(11) Uani 1 1 d .
H23A H 0.3955 0.0096 0.2057 0.215 Uiso 1 1 calc R
H23B H 0.4573 0.0244 0.2613 0.215 Uiso 1 1 calc R
C35 C 0.895(2) 0.0133(9) 0.8356(6) 0.198(15) Uani 1 1 d .
H35A H 0.8967 0.0456 0.8045 0.238 Uiso 1 1 calc R
H35B H 0.9640 0.0029 0.8509 0.238 Uiso 1 1 calc R
C16 C 0.6708(16) 0.0599(11) 0.2331(7) 0.163(9) Uani 1 1 d .
H16A H 0.6341 0.0568 0.2639 0.196 Uiso 1 1 calc R
H16B H 0.7335 0.0314 0.2422 0.196 Uiso 1 1 calc R
C20 C 0.7342(13) -0.0726(11) 0.1292(6) 0.145(8) Uani 1 1 d .
H20A H 0.7722 -0.0247 0.1318 0.174 Uiso 1 1 calc R
H20B H 0.6882 -0.0694 0.0966 0.174 Uiso 1 1 calc R
C21 C 0.8069(10) -0.1318(9) 0.1201(6) 0.115(5) Uani 1 1 d .
H21A H 0.8446 -0.1462 0.1533 0.172 Uiso 1 1 calc R
H21B H 0.8527 -0.1124 0.0967 0.172 Uiso 1 1 calc R
H21C H 0.7716 -0.1760 0.1044 0.172 Uiso 1 1 calc R
C19 C 0.6792(16) -0.0703(13) 0.1655(7) 0.184(11) Uani 1 1 d .
H19A H 0.7242 -0.0820 0.1975 0.221 Uiso 1 1 calc R
H19B H 0.6344 -0.1144 0.1595 0.221 Uiso 1 1 calc R
C24 C 0.3653(12) -0.0736(15) 0.2614(7) 0.199(12) Uani 1 1 d .
H24A H 0.3425 -0.1129 0.2361 0.298 Uiso 1 1 calc R
H24B H 0.3075 -0.0468 0.2719 0.298 Uiso 1 1 calc R
H24C H 0.4030 -0.0968 0.2919 0.298 Uiso 1 1 calc R
C27 C 0.9151(8) 0.1337(10) 1.0808(4) 0.109(5) Uani 1 1 d .
H27A H 0.8778 0.0855 1.0793 0.130 Uiso 1 1 calc R
H27B H 0.9864 0.1214 1.0803 0.130 Uiso 1 1 calc R
C32 C 0.5129(9) 0.2621(7) 0.8407(4) 0.082(3) Uani 1 1 d .
H32A H 0.5360 0.3145 0.8401 0.122 Uiso 1 1 calc R
H32B H 0.4416 0.2614 0.8445 0.122 Uiso 1 1 calc R
H32C H 0.5241 0.2370 0.8082 0.122 Uiso 1 1 calc R
C39 C 1.0317(11) 0.3444(9) 0.9279(8) 0.131(6) Uani 1 1 d .
H39A H 1.0270 0.3726 0.9605 0.158 Uiso 1 1 calc R
H39B H 0.9867 0.3685 0.8997 0.158 Uiso 1 1 calc R
C28 C 0.9027(10) 0.1727(13) 1.1308(5) 0.157(9) Uani 1 1 d .
H28A H 0.9422 0.2193 1.1335 0.236 Uiso 1 1 calc R
H28B H 0.9256 0.1393 1.1600 0.236 Uiso 1 1 calc R
H28C H 0.8323 0.1850 1.1318 0.236 Uiso 1 1 calc R
C40 C 1.140(2) 0.345(2) 0.9144(12) 0.30(2) Uani 1 1 d .
H40A H 1.1819 0.3137 0.9392 0.455 Uiso 1 1 calc R
H40B H 1.1655 0.3973 0.9164 0.455 Uiso 1 1 calc R
H40C H 1.1419 0.3258 0.8792 0.455 Uiso 1 1 calc R
C7 C 0.2714(9) 0.3141(7) 0.0645(6) 0.094(4) Uani 1 1 d .
H7A H 0.2427 0.3107 0.0276 0.113 Uiso 1 1 calc R
H7B H 0.2653 0.2628 0.0789 0.113 Uiso 1 1 calc R
C10 C 0.4164(13) 0.3974(9) 0.0104(7) 0.121(6) Uani 1 1 d .
H10A H 0.3744 0.4418 0.0159 0.145 Uiso 1 1 calc R
H10B H 0.4865 0.4145 0.0123 0.145 Uiso 1 1 calc R
C11A C 0.3873(17) 0.3665(10) -0.0371(7) 0.133(10) Uani 1.00(6) 1 d .
H11A H 0.3185 0.3468 -0.0385 0.159 Uiso 1.0(3) 1 calc R
H11B H 0.4320 0.3243 -0.0438 0.159 Uiso 0.8(3) 1 calc PR
C18 C 0.7631(18) 0.1709(12) 0.2725(7) 0.194(12) Uani 1 1 d .
H18A H 0.7445 0.1562 0.3065 0.291 Uiso 1 1 calc R
H18B H 0.7546 0.2256 0.2678 0.291 Uiso 1 1 calc R
H18C H 0.8328 0.1574 0.2705 0.291 Uiso 1 1 calc R
C9 C 0.1069(13) 0.3406(19) 0.0858(8) 0.243(17) Uani 1 1 d .
H9A H 0.0738 0.3216 0.0526 0.365 Uiso 1 1 calc R
H9B H 0.0797 0.3903 0.0930 0.365 Uiso 1 1 calc R
H9C H 0.0954 0.3055 0.1137 0.365 Uiso 1 1 calc R
C17 C 0.697(2) 0.1299(12) 0.2300(8) 0.223(15) Uani 1 1 d .
H17A H 0.6345 0.1595 0.2238 0.267 Uiso 1 1 calc R
H17B H 0.7301 0.1344 0.1981 0.267 Uiso 1 1 calc R
C12 C 0.3927(10) 0.4362(7) -0.0827(4) 0.089(4) Uani 1 1 d .
H12A H 0.3698 0.4840 -0.0692 0.133 Uiso 1 1 calc R
H12B H 0.3498 0.4225 -0.1145 0.133 Uiso 1 1 calc R
H12C H 0.4614 0.4418 -0.0905 0.133 Uiso 1 1 calc R
C8 C 0.2172(15) 0.347(3) 0.0827(16) 0.53(5) Uani 1 1 d .
H8A H 0.2244 0.3989 0.0686 0.640 Uiso 1 1 calc R
H8B H 0.2462 0.3504 0.1196 0.640 Uiso 1 1 calc R
C13 C 0.4490(12) 0.3830(8) 0.1278(11) 0.189(12) Uani 1 1 d .
C36 C 0.8500(16) -0.046(2) 0.8240(8) 0.243(18) Uani 1 1 d .
H36A H 0.8654 -0.0831 0.8519 0.365 Uiso 1 1 calc R
H36B H 0.8709 -0.0662 0.7917 0.365 Uiso 1 1 calc R
H36C H 0.7782 -0.0365 0.8190 0.365 Uiso 1 1 calc R
C14 C 0.391(4) 0.453(3) 0.1316(19) 0.35(2) Uiso 1 1 d .
C15 C 0.481(4) 0.450(3) 0.191(2) 0.46(3) Uiso 1 1 d .
H15A H 0.4466 0.4610 0.2211 0.686 Uiso 1 1 calc R
H15B H 0.5335 0.4870 0.1882 0.686 Uiso 1 1 calc R
H15C H 0.5107 0.3991 0.1947 0.686 Uiso 1 1 calc R
C44 C 0.854(3) 0.291(2) 0.7905(14) 0.227(14) Uiso 1 1 d .
C42 C 0.879(3) 0.248(2) 0.7601(14) 0.245(14) Uiso 1 1 d .
C43 C 0.995(2) 0.2270(18) 0.7697(11) 0.225(12) Uiso 1 1 d .

loop_
_atom_site_aniso_label
_atom_site_aniso_U_11
_atom_site_aniso_U_22
_atom_site_aniso_U_33
_atom_site_aniso_U_23
_atom_site_aniso_U_13
_atom_site_aniso_U_12
Mo1 0.0456(4) 0.0632(5) 0.0376(4) -0.0069(3) 0.0120(3) -0.0136(4)
Fe3 0.0293(5) 0.0583(7) 0.0361(6) -0.0022(5) 0.0092(4) -0.0024(5)
Fe2 0.0408(6) 0.0733(9) 0.0342(6) -0.0007(6) 0.0075(5) -0.0001(6)
Fe1 0.0320(6) 0.0558(7) 0.0468(6) -0.0003(5) 0.0135(5) -0.0020(5)
S2 0.0333(9) 0.0555(13) 0.0449(11) 0.0001(9) 0.0090(8) -0.0042(9)
S4 0.0399(10) 0.0572(13) 0.0383(10) -0.0015(9) 0.0141(8) -0.0008(9)
S1 0.0585(13) 0.0628(14) 0.0430(11) -0.0061(10) 0.0203(10) -0.0067(11)
Cl4 0.0522(12) 0.0624(14) 0.0527(12) -0.0040(10) 0.0116(9) -0.0096(10)
S3 0.0344(10) 0.0919(18) 0.0428(11) -0.0021(11) 0.0064(8) -0.0056(11)
P2 0.0475(13) 0.091(2) 0.0486(13) 0.0086(13) 0.0063(10) 0.0075(13)
Cl1 0.104(2) 0.117(3) 0.0472(14) -0.0194(15) 0.0008(13) -0.0435(19)
Cl3 0.0840(18) 0.0719(18) 0.0846(18) -0.0051(14) 0.0075(14) -0.0404(15)
P1 0.087(2) 0.0620(17) 0.0747(18) 0.0071(14) 0.0341(15) -0.0093(15)
Cl2 0.099(2) 0.108(2) 0.0773(19) -0.0192(17) -0.0078(16) -0.0511(19)
O2 0.056(4) 0.068(4) 0.042(3) -0.010(3) 0.011(3) -0.032(3)
O1 0.070(4) 0.086(5) 0.039(3) -0.012(3) 0.011(3) -0.034(4)
N1 0.035(4) 0.067(5) 0.063(5) 0.003(4) 0.019(3) -0.009(3)
B 0.003(3) 0.036(4) 0.057(5) 0.013(4) 0.008(3) 0.000(3)
C5 0.045(4) 0.040(5) 0.055(5) -0.011(4) 0.014(4) -0.010(4)
C6 0.037(4) 0.057(6) 0.065(6) -0.013(4) 0.011(4) -0.011(4)
C29 0.041(4) 0.079(7) 0.047(5) -0.003(4) 0.017(4) -0.008(4)
C25 0.043(5) 0.100(8) 0.056(5) 0.006(5) 0.019(4) 0.001(5)
C1 0.050(5) 0.062(6) 0.055(5) -0.010(4) 0.007(4) -0.013(4)
C2 0.066(6) 0.067(6) 0.050(5) -0.016(5) 0.004(4) -0.017(5)
C34 0.110(9) 0.065(7) 0.066(6) 0.007(5) 0.031(6) -0.025(6)
C37 0.049(5) 0.065(6) 0.081(7) -0.003(5) 0.022(5) -0.011(5)
C30 0.054(5) 0.088(7) 0.044(5) 0.002(5) 0.014(4) -0.003(5)
C3 0.064(6) 0.059(6) 0.060(6) -0.021(5) 0.004(4) -0.021(5)
C33 0.072(6) 0.066(6) 0.059(6) 0.002(5) 0.031(5) 0.002(5)
C31 0.044(5) 0.084(7) 0.055(5) -0.006(5) 0.005(4) -0.009(5)
C4 0.052(5) 0.054(6) 0.073(6) -0.013(5) 0.010(4) -0.016(4)
C38 0.052(6) 0.084(8) 0.134(11) -0.005(7) 0.041(6) -0.013(6)
C22 0.074(8) 0.158(14) 0.079(8) 0.042(9) 0.014(6) 0.005(8)
C26 0.037(5) 0.143(11) 0.059(6) -0.007(6) 0.007(4) -0.003(6)
C23 0.071(9) 0.29(3) 0.178(17) 0.152(19) 0.041(10) 0.048(13)
C35 0.46(4) 0.079(10) 0.057(8) -0.026(7) 0.050(15) -0.124(17)
C16 0.20(2) 0.129(15) 0.128(14) 0.040(11) -0.101(14) -0.070(14)
C20 0.136(14) 0.190(19) 0.107(12) -0.044(12) -0.001(10) 0.094(14)
C21 0.080(9) 0.149(14) 0.113(11) -0.023(10) 0.005(8) 0.045(9)
C19 0.189(19) 0.23(2) 0.144(16) 0.107(16) 0.080(15) 0.146(19)
C24 0.087(11) 0.38(4) 0.128(14) 0.112(19) 0.006(10) -0.058(16)
C27 0.046(6) 0.216(17) 0.064(7) 0.009(9) 0.007(5) 0.034(8)
C32 0.077(7) 0.086(8) 0.078(7) 0.003(6) -0.005(6) -0.009(6)
C39 0.088(10) 0.098(11) 0.214(18) -0.033(11) 0.041(11) -0.048(9)
C28 0.081(9) 0.33(3) 0.056(7) -0.017(12) -0.007(7) 0.058(13)
C40 0.27(4) 0.34(4) 0.33(4) -0.15(3) 0.18(3) -0.17(3)
C7 0.083(8) 0.082(9) 0.128(11) -0.014(8) 0.053(8) -0.002(7)
C10 0.132(13) 0.105(11) 0.142(13) -0.046(10) 0.080(11) -0.016(10)
C11A 0.138(18) 0.104(14) 0.164(19) -0.044(12) 0.050(12) -0.013(11)
C18 0.27(3) 0.174(19) 0.114(13) 0.031(12) -0.085(15) -0.127(19)
C9 0.084(12) 0.46(5) 0.18(2) -0.15(3) 0.006(12) 0.068(19)
C17 0.34(4) 0.145(18) 0.138(16) 0.047(14) -0.14(2) -0.08(2)
C12 0.119(10) 0.079(8) 0.074(7) 0.009(6) 0.032(7) -0.004(7)
C8 0.058(12) 0.99(12) 0.56(6) -0.57(8) 0.06(2) 0.01(3)
C13 0.100(11) 0.054(8) 0.42(3) -0.126(14) 0.040(15) -0.006(8)
C36 0.113(15) 0.53(6) 0.093(14) 0.01(2) 0.021(11) 0.03(3)

loop_
_atom_type_symbol
_atom_type_description
_atom_type_scat_dispersion_real
_atom_type_scat_dispersion_imag
_atom_type_scat_source
C C 0.0033 0.0016 'International Tables Vol C Tables 4.2.6.8 and 6.1.1.4'
H H 0.0000 0.0000 'International Tables Vol C Tables 4.2.6.8 and 6.1.1.4'
B B 0.0013 0.0007 'International Tables Vol C Tables 4.2.6.8 and 6.1.1.4'
N N 0.0061 0.0033 'International Tables Vol C Tables 4.2.6.8 and 6.1.1.4'
O O 0.0106 0.0060 'International Tables Vol C Tables 4.2.6.8 and 6.1.1.4'
P P 0.1023 0.0942 'International Tables Vol C Tables 4.2.6.8 and 6.1.1.4'
S S 0.1246 0.1234 'International Tables Vol C Tables 4.2.6.8 and 6.1.1.4'
Cl Cl 0.1484 0.1585 'International Tables Vol C Tables 4.2.6.8 and 6.1.1.4'
Fe Fe 0.3463 0.8444 'International Tables Vol C Tables 4.2.6.8 and 6.1.1.4'
Mo Mo -1.6832 0.6857 'International Tables Vol C Tables 4.2.6.8 and 6.1.1.4'

loop_
_geom_angle_atom_site_label_1
_geom_angle_atom_site_label_2
_geom_angle_atom_site_label_3
_geom_angle
_geom_angle_site_symmetry_1
_geom_angle_site_symmetry_3
O1 Mo1 O2 77.0(2) . .
O1 Mo1 S2 162.99(19) . .
O2 Mo1 S2 87.53(16) . .
O1 Mo1 S1 88.82(17) . .
O2 Mo1 S1 160.08(17) . .
S2 Mo1 S1 104.35(8) . .
O1 Mo1 S3 86.1(2) . .
O2 Mo1 S3 90.53(19) . .
S2 Mo1 S3 101.12(8) . .
S1 Mo1 S3 102.50(9) . .
O1 Mo1 P1 83.5(2) . .
O2 Mo1 P1 79.70(19) . .
S2 Mo1 P1 86.89(9) . .
S1 Mo1 P1 84.96(9) . .
S3 Mo1 P1 167.15(9) . .
S3 Fe3 S2 110.72(10) . .
S3 Fe3 S4 110.05(9) . 3_655
S2 Fe3 S4 114.93(9) . 3_655
S3 Fe3 S4 103.03(9) . .
S2 Fe3 S4 107.55(8) . .
S4 Fe3 S4 109.85(7) 3_655 .
S3 Fe3 Fe3 119.47(10) . 3_655
S2 Fe3 Fe3 128.80(8) . 3_655
S4 Fe3 Fe3 56.74(7) 3_655 3_655
S4 Fe3 Fe3 53.11(6) . 3_655
S3 Fe2 S1 113.46(11) . .
S3 Fe2 S4 105.13(9) . .
S1 Fe2 S4 104.89(9) . .
S3 Fe2 P2 110.07(10) . .
S1 Fe2 P2 114.29(10) . .
S4 Fe2 P2 108.33(11) . .
S2 Fe1 B 105.4(2) . .
S2 Fe1 S1 109.28(9) . .
B Fe1 S1 120.9(2) . .
S2 Fe1 S4 106.06(8) . .
B Fe1 S4 113.8(2) . .
S1 Fe1 S4 100.60(9) . .
Fe3 S2 Fe1 72.59(8) . .
Fe3 S2 Mo1 72.10(7) . .
Fe1 S2 Mo1 72.00(7) . .
Fe3 S4 Fe2 123.60(9) 3_655 .
Fe3 S4 Fe3 70.15(7) 3_655 .
Fe2 S4 Fe3 69.51(7) . .
Fe3 S4 Fe1 125.26(10) 3_655 .
Fe2 S4 Fe1 71.36(8) . .
Fe3 S4 Fe1 68.75(7) . .
Fe2 S1 Fe1 73.93(8) . .
Fe2 S1 Mo1 70.70(7) . .
Fe1 S1 Mo1 71.26(7) . .
Fe2 S3 Fe3 73.27(8) . .
Fe2 S3 Mo1 70.09(7) . .
Fe3 S3 Mo1 71.22(7) . .
C16 P2 C22 104.0(9) . .
C16 P2 C19 107.6(11) . .
C22 P2 C19 98.6(9) . .
C16 P2 Fe2 116.7(6) . .
C22 P2 Fe2 116.5(4) . .
C19 P2 Fe2 111.5(5) . .
C7 P1 C10 106.0(7) . .
C7 P1 C13 102.7(7) . .
C10 P1 C13 102.7(9) . .
C7 P1 Mo1 117.8(4) . .
C10 P1 Mo1 117.9(4) . .
C13 P1 Mo1 107.6(5) . .
C6 O2 Mo1 113.5(5) . .
C1 O1 Mo1 114.4(5) . .
C25 N1 C37 111.3(8) . .
C25 N1 C33 110.3(8) . .
C37 N1 C33 108.1(7) . .
C25 N1 C29 107.9(6) . .
C37 N1 C29 108.6(7) . .
C33 N1 C29 110.6(7) . .
C4 C5 C6 120.1(8) . .
C4 C5 Cl4 121.2(7) . .
C6 C5 Cl4 118.7(6) . .
O2 C6 C1 117.9(8) . .
O2 C6 C5 122.6(8) . .
C1 C6 C5 119.4(8) . .
C30 C29 N1 115.4(7) . .
C26 C25 N1 117.4(9) . .
O1 C1 C2 123.5(8) . .
O1 C1 C6 116.9(7) . .
C2 C1 C6 119.5(8) . .
C1 C2 C3 120.7(8) . .
C1 C2 Cl1 118.1(7) . .
C3 C2 Cl1 121.1(7) . .
C33 C34 C35 105.3(9) . .
C38 C37 N1 115.6(9) . .
C31 C30 C29 109.4(7) . .
C4 C3 C2 119.6(8) . .
C4 C3 Cl2 121.0(7) . .
C2 C3 Cl2 119.5(7) . .
C34 C33 N1 116.1(7) . .
C30 C31 C32 112.9(8) . .
C5 C4 C3 120.5(8) . .
C5 C4 Cl3 119.5(7) . .
C3 C4 Cl3 119.9(7) . .
C37 C38 C39 109.2(11) . .
C23 C22 P2 119.9(13) . .
C25 C26 C27 112.8(11) . .
C22 C23 C24 113.1(19) . .
C36 C35 C34 106(2) . .
C17 C16 P2 126.5(13) . .
C19 C20 C21 127.0(19) . .
C20 C19 P2 129.2(15) . .
C28 C27 C26 113.8(14) . .
C38 C39 C40 107.8(18) . .
C8 C7 P1 132(2) . .
C11A C10 P1 109.3(13) . .
C10 C11A C12 107.7(14) . .
C16 C17 C18 123.6(16) . .
C7 C8 C9 134(3) . .
C14 C13 P1 112(3) . .
C13 C14 C15 74(3) . .
C42 C44 C41 110(4) . .
C44 C42 C43 114(4) . .

loop_
_geom_bond_atom_site_label_1
_geom_bond_atom_site_label_2
_geom_bond_distance
_geom_bond_site_symmetry_2
C41 C44 1.34(5) .
Mo1 O1 2.105(6) .
Mo1 O2 2.116(5) .
Mo1 S2 2.356(2) .
Mo1 S1 2.365(2) .
Mo1 S3 2.407(3) .
Mo1 P1 2.600(3) .
Fe3 S3 2.232(2) .
Fe3 S2 2.238(2) .
Fe3 S4 2.253(2) 3_655
Fe3 S4 2.356(2) .
Fe3 Fe3 2.650(3) 3_655
Fe2 S3 2.220(2) .
Fe2 S1 2.231(3) .
Fe2 S4 2.304(2) .
Fe2 P2 2.340(3) .
Fe1 S2 2.269(2) .
Fe1 B 2.302(6) .
Fe1 S1 2.303(3) .
Fe1 S4 2.370(3) .
S4 Fe3 2.253(2) 3_655
Cl4 C5 1.718(9) .
P2 C16 1.778(15) .
P2 C22 1.805(12) .
P2 C19 1.822(18) .
Cl1 C2 1.725(9) .
Cl3 C4 1.730(9) .
P1 C7 1.820(12) .
P1 C10 1.859(16) .
P1 C13 2.02(2) .
Cl2 C3 1.722(9) .
O2 C6 1.321(10) .
O1 C1 1.321(11) .
N1 C25 1.511(12) .
N1 C37 1.513(12) .
N1 C33 1.516(11) .
N1 C29 1.536(10) .
C5 C4 1.392(12) .
C5 C6 1.411(11) .
C6 C1 1.409(13) .
C29 C30 1.524(12) .
C25 C26 1.473(14) .
C1 C2 1.396(12) .
C2 C3 1.402(13) .
C34 C33 1.504(14) .
C34 C35 1.70(2) .
C37 C38 1.513(13) .
C30 C31 1.511(12) .
C3 C4 1.392(13) .
C31 C32 1.519(14) .
C38 C39 1.537(18) .
C22 C23 1.38(2) .
C26 C27 1.517(16) .
C23 C24 1.60(2) .
C35 C36 1.24(3) .
C16 C17 1.29(2) .
C20 C19 1.27(2) .
C20 C21 1.475(18) .
C27 C28 1.497(18) .
C39 C40 1.55(3) .
C7 C8 1.09(2) .
C10 C11A 1.36(2) .
C11A C12 1.72(2) .
C18 C17 1.52(2) .
C9 C8 1.51(3) .
C13 C14 1.47(5) .
C14 C15 1.84(6) .
C44 C42 1.17(4) .
C42 C43 1.61(4) .
